data_4339203
loop_
_publ_author_name
'Shi, Fa-Nian'
'Cunha-Silva, Lu\'is'
'Hardie, Michaele J.'
'Trindade, Tito'
'Paz, Filipe A Almeida'
'Rocha, Jo\~ao'

_publ_section_title
;
 Heterodimetallic germanium(IV) complex structures with transition metals.
;
_journal_issue 16
_journal_name_full 'Inorganic chemistry'
_journal_page_first 6502
_journal_page_last 6515
_journal_paper_doi 10.1021/ic700507j
_journal_volume 46
_journal_year 2007
_chemical_formula_moiety 'C36 H24 Fe N6, C6 Ge O12, 0.2(H2O)'
_chemical_formula_sum 'C42 H24.4 Fe Ge N6 O12.2'
_chemical_formula_weight 936.72
_chemical_name_systematic
; 
 ? 
;
_space_group_IT_number 2
_symmetry_cell_setting triclinic
_symmetry_space_group_name_Hall '-P 1'
_symmetry_space_group_name_H-M 'P -1'
_atom_sites_solution_hydrogens geom
_atom_sites_solution_primary direct
_atom_sites_solution_secondary difmap
_audit_creation_date '29 March 2006'
_audit_creation_method 'SHELXL-97, manual editing plus enCIFer'
_cell_angle_alpha 109.059(4)
_cell_angle_beta 94.664(4)
_cell_angle_gamma 111.536(3)
_cell_formula_units_Z 2
_cell_length_a 11.3137(5)
_cell_length_b 12.0536(5)
_cell_length_c 16.0827(11)
_cell_measurement_reflns_used 2384
_cell_measurement_temperature 150(2)
_cell_measurement_theta_max 28.90
_cell_measurement_theta_min 4.16
_cell_volume 1877.10(19)
_computing_cell_refinement 'SAINT (Buker, 2001)'
_computing_data_collection 'SMART (Bruker, 2001)'
_computing_data_reduction 'SAINT (Buker, 2001)'
_computing_molecular_graphics 'SHELXTL (Bruker, 2001)'
_computing_publication_material 'SHELXTL (Bruker, 2001)'
_computing_structure_refinement 'SHELXTL (Bruker, 2001)'
_computing_structure_solution 'SHELXS-97 (Sheldrick, 1997)'
_diffrn_ambient_temperature 150(2)
_diffrn_measured_fraction_theta_full 0.981
_diffrn_measured_fraction_theta_max 0.981
_diffrn_measurement_device_type 'Bruker ApexII CCD detector'
_diffrn_measurement_method 'Thin slice \w and \f scans'
_diffrn_radiation_source 'Bruker rotating anode'
_diffrn_radiation_type MoK\a
_diffrn_radiation_wavelength 0.71073
_diffrn_reflns_av_R_equivalents 0.0646
_diffrn_reflns_av_sigmaI/netI 0.0687
_diffrn_reflns_limit_h_max 15
_diffrn_reflns_limit_h_min -15
_diffrn_reflns_limit_k_max 16
_diffrn_reflns_limit_k_min -16
_diffrn_reflns_limit_l_max 22
_diffrn_reflns_limit_l_min -22
_diffrn_reflns_number 32834
_diffrn_reflns_theta_full 29.13
_diffrn_reflns_theta_max 29.13
_diffrn_reflns_theta_min 3.59
_diffrn_standards_number 0
_exptl_absorpt_coefficient_mu 1.266
_exptl_absorpt_correction_T_max 0.9751
_exptl_absorpt_correction_T_min 0.7026
_exptl_absorpt_correction_type multi-scan
_exptl_absorpt_process_details 'Sortav (Blessing 1995)'
_exptl_crystal_colour red
_exptl_crystal_density_diffrn 1.657
_exptl_crystal_density_method 'not measured'
_exptl_crystal_description needle
_exptl_crystal_F_000 948
_exptl_crystal_size_max 0.30
_exptl_crystal_size_mid 0.07
_exptl_crystal_size_min 0.02
_refine_diff_density_max 0.691
_refine_diff_density_min -0.717
_refine_diff_density_rms 0.089
_refine_ls_extinction_method none
_refine_ls_goodness_of_fit_ref 1.002
_refine_ls_hydrogen_treatment constr
_refine_ls_matrix_type full
_refine_ls_number_parameters 563
_refine_ls_number_reflns 9906
_refine_ls_number_restraints 0
_refine_ls_restrained_S_all 1.002
_refine_ls_R_factor_all 0.0860
_refine_ls_R_factor_gt 0.0418
_refine_ls_shift/su_max 0.001
_refine_ls_shift/su_mean 0.000
_refine_ls_structure_factor_coef Fsqd
_refine_ls_weighting_details 'calc w=1/[\s^2^(Fo^2^)+(0.0303P)^2^+2.1779P] where P=(Fo^2^+2Fc^2^)/3'
_refine_ls_weighting_scheme calc
_refine_ls_wR_factor_gt 0.0826
_refine_ls_wR_factor_ref 0.0981
_reflns_number_gt 6543
_reflns_number_total 9906
_reflns_threshold_expression >2sigma(I)
_cod_data_source_file ic700507j-file006.cif
_cod_data_source_block 2b
_cod_depositor_comments
;
The following automatic conversions were performed:

'_symmetry_cell_setting' value 'Triclinic' changed to 'triclinic'
according to
/usr/data/users/saulius/automatic-downloads/retrospective/ACS/lib/dictionaries/cif_core.dic
dictionary named 'cif_core.dic' version 2.4.2 from 2011-04-26.

Automatic conversion script
Id: cif_fix_values 2281 2013-09-26 08:29:07Z andrius 
;
_cod_original_cell_volume 1877.10(17)
_cod_original_formula_sum 'C42 H24.40 Fe Ge N6 O12.20'
_cod_database_code 4339203

loop_
_symmetry_equiv_pos_as_xyz
'x, y, z'
'-x, -y, -z'

loop_
_atom_site_label
_atom_site_type_symbol
_atom_site_fract_x
_atom_site_fract_y
_atom_site_fract_z
_atom_site_U_iso_or_equiv
_atom_site_adp_type
_atom_site_occupancy
_atom_site_symmetry_multiplicity
_atom_site_calc_flag
_atom_site_refinement_flags
Ge1 Ge 0.17254(3) 0.82633(3) 0.28260(2) 0.02021(8) Uani 1 1 d .
Fe1 Fe 1.17653(4) 1.31901(3) 0.25320(2) 0.01345(9) Uani 1 1 d .
O11 O 0.2817(2) 0.80445(19) 0.36547(14) 0.0249(5) Uani 1 1 d .
N3 N 1.3015(2) 1.3072(2) 0.34037(15) 0.0170(5) Uani 1 1 d .
O5 O 0.0558(2) 0.8493(2) 0.20560(14) 0.0269(5) Uani 1 1 d .
O7 O 0.02128(19) 0.71240(19) 0.30262(14) 0.0249(5) Uani 1 1 d .
O1 O 0.3110(2) 0.92626(18) 0.24272(14) 0.0257(5) Uani 1 1 d .
N2 N 1.3190(2) 1.4514(2) 0.22806(15) 0.0148(5) Uani 1 1 d .
N5 N 1.0272(2) 1.1874(2) 0.27570(15) 0.0165(5) Uani 1 1 d .
N6 N 1.0347(2) 1.3254(2) 0.17776(15) 0.0152(5) Uani 1 1 d .
O3 O 0.17365(19) 0.68119(18) 0.19027(14) 0.0245(5) Uani 1 1 d .
O9 O 0.1889(2) 0.97290(19) 0.38071(14) 0.0257(5) Uani 1 1 d .
N4 N 1.1679(2) 1.4489(2) 0.36362(15) 0.0146(5) Uani 1 1 d .
N1 N 1.2038(2) 1.1985(2) 0.14755(15) 0.0175(5) Uani 1 1 d .
C34 C 0.7912(3) 1.1191(3) 0.26418(18) 0.0196(6) Uani 1 1 d .
O4 O 0.2753(2) 0.63163(19) 0.07880(13) 0.0258(5) Uani 1 1 d .
O8 O -0.1947(2) 0.6055(2) 0.24402(17) 0.0408(6) Uani 1 1 d .
C6 C 0.3125(3) 0.8885(3) 0.4499(2) 0.0241(6) Uani 1 1 d .
C22 C 1.3720(3) 1.3694(3) 0.50346(19) 0.0197(6) Uani 1 1 d .
C18 C 1.3754(3) 1.5802(2) 0.27082(19) 0.0184(6) Uani 1 1 d .
H18 H 1.3409 1.6198 0.3179 0.022 Uiso 1 1 calc R
C12 C 1.3682(2) 1.3971(3) 0.15804(18) 0.0168(5) Uani 1 1 d .
C1 C 0.3332(3) 0.8586(3) 0.1679(2) 0.0240(6) Uani 1 1 d .
O12 O 0.3754(2) 0.8876(2) 0.51380(16) 0.0335(5) Uani 1 1 d .
C33 C 0.7950(3) 1.0469(3) 0.3175(2) 0.0253(7) Uani 1 1 d .
H33 H 0.7182 1.0009 0.3334 0.030 Uiso 1 1 calc R
O10 O 0.2685(2) 1.0727(2) 0.53116(15) 0.0330(5) Uani 1 1 d .
C11 C 1.3042(3) 1.2597(3) 0.11340(18) 0.0177(6) Uani 1 1 d .
C30 C 1.1071(3) 1.5279(2) 0.37289(19) 0.0182(6) Uani 1 1 d .
H30 H 1.0631 1.5279 0.3200 0.022 Uiso 1 1 calc R
C36 C 0.9136(3) 1.2617(2) 0.19155(17) 0.0163(5) Uani 1 1 d .
C21 C 1.4438(3) 1.2929(3) 0.4855(2) 0.0224(6) Uani 1 1 d .
H21 H 1.4914 1.2862 0.5337 0.027 Uiso 1 1 calc R
C23 C 1.3041(2) 1.3742(2) 0.42848(18) 0.0158(5) Uani 1 1 d .
C19 C 1.3711(3) 1.2364(3) 0.32618(19) 0.0188(6) Uani 1 1 d .
H19 H 1.3715 1.1898 0.2659 0.023 Uiso 1 1 calc R
C17 C 1.4843(3) 1.6591(3) 0.2484(2) 0.0238(6) Uani 1 1 d .
H17 H 1.5227 1.7499 0.2812 0.029 Uiso 1 1 calc R
C24 C 1.2320(3) 1.4515(2) 0.44085(18) 0.0163(5) Uani 1 1 d .
C29 C 1.1062(3) 1.6106(3) 0.4580(2) 0.0212(6) Uani 1 1 d .
H29 H 1.0644 1.6670 0.4619 0.025 Uiso 1 1 calc R
C16 C 1.5352(3) 1.6057(3) 0.1795(2) 0.0235(6) Uani 1 1 d .
H16 H 1.6090 1.6588 0.1648 0.028 Uiso 1 1 calc R
C28 C 1.1661(3) 1.6090(3) 0.5352(2) 0.0228(6) Uani 1 1 d .
H28 H 1.1638 1.6627 0.5929 0.027 Uiso 1 1 calc R
C42 C 1.0411(3) 1.3884(2) 0.12203(18) 0.0191(6) Uani 1 1 d .
H42 H 1.1230 1.4304 0.1099 0.023 Uiso 1 1 calc R
C4 C -0.0888(3) 0.6857(3) 0.2493(2) 0.0273(7) Uani 1 1 d .
C7 C 1.1412(3) 1.0689(3) 0.10783(19) 0.0230(6) Uani 1 1 d .
H7 H 1.0711 1.0248 0.1301 0.028 Uiso 1 1 calc R
C27 C 1.3610(3) 1.4396(3) 0.5919(2) 0.0267(7) Uani 1 1 d .
H27 H 1.4013 1.4329 0.6431 0.032 Uiso 1 1 calc R
C15 C 1.4555(3) 1.2706(3) 0.0125(2) 0.0277(7) Uani 1 1 d .
H15 H 1.4850 1.2284 -0.0367 0.033 Uiso 1 1 calc R
C35 C 0.9096(3) 1.1875(2) 0.24516(18) 0.0159(5) Uani 1 1 d .
C37 C 0.7990(3) 1.2664(3) 0.15492(18) 0.0193(6) Uani 1 1 d .
C25 C 1.2308(3) 1.5275(2) 0.52847(18) 0.0187(6) Uani 1 1 d .
C10 C 1.3459(3) 1.1947(3) 0.04013(19) 0.0232(6) Uani 1 1 d .
C40 C 0.8099(3) 1.3354(3) 0.0977(2) 0.0243(6) Uani 1 1 d .
H40 H 0.7356 1.3413 0.0710 0.029 Uiso 1 1 calc R
C31 C 1.0261(3) 1.1158(3) 0.32400(19) 0.0210(6) Uani 1 1 d .
H31 H 1.1054 1.1126 0.3445 0.025 Uiso 1 1 calc R
C9 C 1.2784(3) 1.0579(3) 0.0003(2) 0.0300(7) Uani 1 1 d .
H9 H 1.3030 1.0092 -0.0490 0.036 Uiso 1 1 calc R
C2 C 0.2569(3) 0.7097(3) 0.14008(19) 0.0207(6) Uani 1 1 d .
C13 C 1.4758(3) 1.4694(3) 0.13050(19) 0.0200(6) Uani 1 1 d .
C5 C 0.2538(3) 0.9891(3) 0.4591(2) 0.0238(6) Uani 1 1 d .
C39 C 0.6758(3) 1.1289(3) 0.2293(2) 0.0250(7) Uani 1 1 d .
H39 H 0.5956 1.0860 0.2430 0.030 Uiso 1 1 calc R
O6 O -0.1576(2) 0.7651(3) 0.14174(18) 0.0479(7) Uani 1 1 d .
C41 C 0.9302(3) 1.3938(3) 0.0813(2) 0.0255(7) Uani 1 1 d .
H41 H 0.9382 1.4385 0.0417 0.031 Uiso 1 1 calc R
C3 C -0.0682(3) 0.7707(3) 0.1919(2) 0.0307(7) Uani 1 1 d .
C14 C 1.5171(3) 1.4014(3) 0.0557(2) 0.0259(7) Uani 1 1 d .
H14 H 1.5888 1.4486 0.0360 0.031 Uiso 1 1 calc R
C26 C 1.2945(3) 1.5150(3) 0.6039(2) 0.0268(7) Uani 1 1 d .
H26 H 1.2899 1.5604 0.6633 0.032 Uiso 1 1 calc R
C8 C 1.1768(3) 0.9968(3) 0.0342(2) 0.0299(7) Uani 1 1 d .
H8 H 1.1305 0.9055 0.0076 0.036 Uiso 1 1 calc R
C38 C 0.6794(3) 1.1987(3) 0.1769(2) 0.0244(7) Uani 1 1 d .
H38 H 0.6014 1.2028 0.1545 0.029 Uiso 1 1 calc R
C20 C 1.4437(3) 1.2288(3) 0.3977(2) 0.0231(6) Uani 1 1 d .
H20 H 1.4930 1.1787 0.3851 0.028 Uiso 1 1 calc R
C32 C 0.9109(3) 1.0443(3) 0.3458(2) 0.0270(7) Uani 1 1 d .
H32 H 0.9143 0.9944 0.3803 0.032 Uiso 1 1 calc R
O2 O 0.4052(2) 0.9033(2) 0.12390(16) 0.0362(6) Uani 1 1 d .
O1W O 1.0886(13) 1.1918(13) 0.5367(9) 0.048(3) Uiso 0.20 1 d P

loop_
_atom_site_aniso_label
_atom_site_aniso_U_11
_atom_site_aniso_U_22
_atom_site_aniso_U_33
_atom_site_aniso_U_23
_atom_site_aniso_U_13
_atom_site_aniso_U_12
Ge1 0.02265(16) 0.01577(15) 0.02466(17) 0.00904(12) 0.00669(12) 0.00923(12)
Fe1 0.01409(18) 0.01165(18) 0.01340(19) 0.00414(14) 0.00206(14) 0.00490(15)
O11 0.0277(11) 0.0197(10) 0.0306(12) 0.0089(9) 0.0047(9) 0.0146(9)
N3 0.0176(11) 0.0147(11) 0.0195(12) 0.0076(9) 0.0048(9) 0.0064(9)
O5 0.0288(11) 0.0260(11) 0.0323(12) 0.0177(9) 0.0055(9) 0.0127(9)
O7 0.0223(10) 0.0266(11) 0.0326(12) 0.0178(9) 0.0076(9) 0.0117(9)
O1 0.0271(11) 0.0166(9) 0.0282(12) 0.0063(8) 0.0074(9) 0.0054(8)
N2 0.0139(10) 0.0155(11) 0.0163(11) 0.0067(9) 0.0023(8) 0.0073(9)
N5 0.0195(11) 0.0110(10) 0.0167(12) 0.0038(9) 0.0027(9) 0.0057(9)
N6 0.0161(11) 0.0108(10) 0.0148(11) 0.0030(8) 0.0015(8) 0.0036(9)
O3 0.0247(11) 0.0162(9) 0.0283(12) 0.0065(8) 0.0070(9) 0.0057(8)
O9 0.0352(12) 0.0201(10) 0.0272(12) 0.0105(9) 0.0081(9) 0.0157(9)
N4 0.0153(11) 0.0128(10) 0.0163(11) 0.0060(9) 0.0032(9) 0.0062(9)
N1 0.0177(11) 0.0162(11) 0.0168(12) 0.0038(9) 0.0013(9) 0.0078(9)
C34 0.0213(14) 0.0146(12) 0.0155(14) 0.0003(10) 0.0053(11) 0.0043(11)
O4 0.0290(11) 0.0252(11) 0.0198(11) 0.0036(9) 0.0020(8) 0.0130(9)
O8 0.0233(12) 0.0504(15) 0.0531(16) 0.0312(13) 0.0129(11) 0.0093(11)
C6 0.0209(14) 0.0214(14) 0.0324(18) 0.0160(13) 0.0069(12) 0.0064(12)
C22 0.0177(13) 0.0171(13) 0.0185(14) 0.0070(11) -0.0018(10) 0.0024(11)
C18 0.0168(13) 0.0162(13) 0.0204(14) 0.0067(11) 0.0000(11) 0.0061(11)
C12 0.0137(12) 0.0190(13) 0.0196(14) 0.0081(11) 0.0021(10) 0.0087(11)
C1 0.0183(14) 0.0207(14) 0.0263(16) 0.0058(12) 0.0016(12) 0.0045(12)
O12 0.0337(12) 0.0330(12) 0.0362(14) 0.0180(10) 0.0022(10) 0.0135(10)
C33 0.0269(15) 0.0171(13) 0.0254(16) 0.0062(12) 0.0116(12) 0.0030(12)
O10 0.0511(14) 0.0225(11) 0.0274(12) 0.0111(9) 0.0177(10) 0.0143(10)
C11 0.0192(13) 0.0214(13) 0.0151(13) 0.0075(11) 0.0030(10) 0.0110(11)
C30 0.0157(13) 0.0152(12) 0.0234(15) 0.0069(11) 0.0039(11) 0.0068(10)
C36 0.0183(13) 0.0122(12) 0.0135(13) 0.0008(10) 0.0017(10) 0.0051(10)
C21 0.0179(13) 0.0209(14) 0.0249(15) 0.0110(12) -0.0034(11) 0.0042(11)
C23 0.0129(12) 0.0144(12) 0.0175(13) 0.0066(10) 0.0017(10) 0.0027(10)
C19 0.0177(13) 0.0182(13) 0.0213(14) 0.0075(11) 0.0044(11) 0.0085(11)
C17 0.0213(14) 0.0184(14) 0.0282(16) 0.0102(12) -0.0005(12) 0.0047(12)
C24 0.0162(12) 0.0130(12) 0.0164(13) 0.0054(10) 0.0027(10) 0.0031(10)
C29 0.0203(14) 0.0127(12) 0.0289(16) 0.0056(11) 0.0091(12) 0.0065(11)
C16 0.0171(13) 0.0297(16) 0.0306(16) 0.0201(13) 0.0044(12) 0.0097(12)
C28 0.0239(14) 0.0142(13) 0.0231(15) 0.0019(11) 0.0081(12) 0.0042(11)
C42 0.0190(13) 0.0138(12) 0.0192(14) 0.0055(11) 0.0002(11) 0.0030(11)
C4 0.0277(16) 0.0299(16) 0.0292(17) 0.0130(13) 0.0107(13) 0.0151(14)
C7 0.0269(15) 0.0163(13) 0.0213(15) 0.0042(11) 0.0032(12) 0.0075(12)
C27 0.0302(16) 0.0280(16) 0.0175(15) 0.0093(12) -0.0005(12) 0.0084(13)
C15 0.0308(16) 0.0401(18) 0.0232(16) 0.0139(14) 0.0121(13) 0.0237(15)
C35 0.0186(13) 0.0106(11) 0.0151(13) 0.0014(10) 0.0032(10) 0.0056(10)
C37 0.0183(13) 0.0189(13) 0.0169(14) 0.0019(11) 0.0000(10) 0.0087(11)
C25 0.0190(13) 0.0136(12) 0.0188(14) 0.0053(11) 0.0043(11) 0.0025(11)
C10 0.0285(15) 0.0295(15) 0.0168(14) 0.0080(12) 0.0062(12) 0.0182(13)
C40 0.0217(14) 0.0253(15) 0.0247(15) 0.0066(12) -0.0038(12) 0.0130(12)
C31 0.0256(14) 0.0160(13) 0.0243(15) 0.0094(11) 0.0067(12) 0.0102(12)
C9 0.0418(19) 0.0289(16) 0.0213(16) 0.0042(13) 0.0098(13) 0.0213(15)
C2 0.0172(13) 0.0226(14) 0.0203(14) 0.0083(12) -0.0019(11) 0.0075(11)
C13 0.0157(13) 0.0260(15) 0.0247(15) 0.0150(12) 0.0031(11) 0.0113(11)
C5 0.0282(15) 0.0173(13) 0.0270(16) 0.0104(12) 0.0119(13) 0.0081(12)
C39 0.0187(14) 0.0243(15) 0.0220(15) 0.0023(12) 0.0074(11) 0.0035(12)
O6 0.0335(14) 0.0649(18) 0.0539(17) 0.0372(14) -0.0002(12) 0.0190(13)
C41 0.0277(16) 0.0232(15) 0.0264(16) 0.0135(12) -0.0010(12) 0.0096(13)
C3 0.0285(17) 0.0334(17) 0.0361(19) 0.0174(15) 0.0076(14) 0.0155(14)
C14 0.0216(14) 0.0376(17) 0.0308(17) 0.0211(14) 0.0157(13) 0.0164(13)
C26 0.0316(16) 0.0276(15) 0.0151(14) 0.0048(12) 0.0042(12) 0.0091(13)
C8 0.0422(19) 0.0161(14) 0.0246(16) -0.0006(12) 0.0043(14) 0.0132(13)
C38 0.0150(13) 0.0267(15) 0.0230(15) 0.0009(12) 0.0017(11) 0.0078(12)
C20 0.0178(13) 0.0224(14) 0.0320(17) 0.0127(12) 0.0036(12) 0.0099(12)
C32 0.0342(17) 0.0198(14) 0.0285(17) 0.0129(12) 0.0108(13) 0.0090(13)
O2 0.0284(12) 0.0315(12) 0.0399(14) 0.0114(10) 0.0146(10) 0.0038(10)

loop_
_atom_type_symbol
_atom_type_description
_atom_type_scat_dispersion_real
_atom_type_scat_dispersion_imag
_atom_type_scat_source
C C 0.0033 0.0016 'International Tables Vol C Tables 4.2.6.8 and 6.1.1.4'
H H 0.0000 0.0000 'International Tables Vol C Tables 4.2.6.8 and 6.1.1.4'
N N 0.0061 0.0033 'International Tables Vol C Tables 4.2.6.8 and 6.1.1.4'
O O 0.0106 0.0060 'International Tables Vol C Tables 4.2.6.8 and 6.1.1.4'
Fe Fe 0.3463 0.8444 'International Tables Vol C Tables 4.2.6.8 and 6.1.1.4'
Ge Ge 0.1547 1.8001 'International Tables Vol C Tables 4.2.6.8 and 6.1.1.4'

loop_
_geom_angle_atom_site_label_1
_geom_angle_atom_site_label_2
_geom_angle_atom_site_label_3
_geom_angle
O9 Ge1 O7 94.77(9)
O9 Ge1 O11 85.63(9)
O7 Ge1 O11 91.40(9)
O9 Ge1 O5 91.79(9)
O7 Ge1 O5 85.72(9)
O11 Ge1 O5 175.97(9)
O9 Ge1 O3 173.83(9)
O7 Ge1 O3 88.05(9)
O11 Ge1 O3 88.82(9)
O5 Ge1 O3 93.89(9)
O9 Ge1 O1 92.15(9)
O7 Ge1 O1 170.87(9)
O11 Ge1 O1 95.06(9)
O5 Ge1 O1 88.12(9)
O3 Ge1 O1 85.64(8)
N6 Fe1 N1 91.98(9)
N6 Fe1 N4 92.26(9)
N1 Fe1 N4 174.41(9)
N6 Fe1 N3 171.75(9)
N1 Fe1 N3 93.25(9)
N4 Fe1 N3 82.94(9)
N6 Fe1 N2 94.83(9)
N1 Fe1 N2 83.09(9)
N4 Fe1 N2 92.93(9)
N3 Fe1 N2 92.12(9)
N6 Fe1 N5 82.63(9)
N1 Fe1 N5 97.32(9)
N4 Fe1 N5 86.82(9)
N3 Fe1 N5 90.38(9)
N2 Fe1 N5 177.43(10)
C6 O11 Ge1 114.77(18)
C19 N3 C23 117.4(2)
C19 N3 Fe1 130.16(19)
C23 N3 Fe1 112.10(17)
C3 O5 Ge1 114.0(2)
C4 O7 Ge1 114.37(19)
C1 O1 Ge1 113.86(17)
C18 N2 C12 117.5(2)
C18 N2 Fe1 130.08(18)
C12 N2 Fe1 112.29(17)
C31 N5 C35 117.2(2)
C31 N5 Fe1 130.64(19)
C35 N5 Fe1 111.45(18)
C42 N6 C36 117.7(2)
C42 N6 Fe1 129.65(18)
C36 N6 Fe1 112.48(18)
C2 O3 Ge1 114.53(17)
C5 O9 Ge1 114.71(18)
C30 N4 C24 117.7(2)
C30 N4 Fe1 130.26(19)
C24 N4 Fe1 112.04(17)
C7 N1 C11 117.8(2)
C7 N1 Fe1 129.34(19)
C11 N1 Fe1 112.87(17)
C35 C34 C33 117.4(3)
C35 C34 C39 117.9(3)
C33 C34 C39 124.7(3)
O12 C6 O11 125.4(3)
O12 C6 C5 122.6(3)
O11 C6 C5 111.9(3)
C23 C22 C21 117.0(3)
C23 C22 C27 117.9(3)
C21 C22 C27 125.2(3)
N2 C18 C17 122.3(3)
N2 C18 H18 118.9
C17 C18 H18 118.9
N2 C12 C13 123.7(2)
N2 C12 C11 115.8(2)
C13 C12 C11 120.5(2)
O2 C1 O1 125.5(3)
O2 C1 C2 121.9(3)
O1 C1 C2 112.6(2)
C32 C33 C34 119.0(3)
C32 C33 H33 120.5
C34 C33 H33 120.5
N1 C11 C10 123.9(2)
N1 C11 C12 115.8(2)
C10 C11 C12 120.3(3)
N4 C30 C29 122.5(3)
N4 C30 H30 118.7
C29 C30 H30 118.7
N6 C36 C37 123.4(3)
N6 C36 C35 115.8(2)
C37 C36 C35 120.8(2)
C20 C21 C22 119.1(3)
C20 C21 H21 120.5
C22 C21 H21 120.5
N3 C23 C22 123.8(2)
N3 C23 C24 115.7(2)
C22 C23 C24 120.5(2)
N3 C19 C20 122.1(3)
N3 C19 H19 119.0
C20 C19 H19 119.0
C16 C17 C18 120.5(3)
C16 C17 H17 119.7
C18 C17 H17 119.7
N4 C24 C25 123.1(2)
N4 C24 C23 116.1(2)
C25 C24 C23 120.7(3)
C28 C29 C30 119.5(3)
C28 C29 H29 120.2
C30 C29 H29 120.2
C17 C16 C13 119.0(3)
C17 C16 H16 120.5
C13 C16 H16 120.5
C29 C28 C25 119.7(3)
C29 C28 H28 120.2
C25 C28 H28 120.2
N6 C42 C41 121.7(3)
N6 C42 H42 119.1
C41 C42 H42 119.1
O8 C4 O7 125.3(3)
O8 C4 C3 122.4(3)
O7 C4 C3 112.3(3)
N1 C7 C8 121.9(3)
N1 C7 H7 119.1
C8 C7 H7 119.1
C26 C27 C22 121.7(3)
C26 C27 H27 119.2
C22 C27 H27 119.2
C14 C15 C10 121.3(3)
C14 C15 H15 119.3
C10 C15 H15 119.3
N5 C35 C34 123.5(3)
N5 C35 C36 115.8(2)
C34 C35 C36 120.7(2)
C36 C37 C40 117.2(3)
C36 C37 C38 117.8(3)
C40 C37 C38 125.0(3)
C28 C25 C24 117.3(3)
C28 C25 C26 125.0(3)
C24 C25 C26 117.6(3)
C11 C10 C9 116.9(3)
C11 C10 C15 118.2(3)
C9 C10 C15 124.8(3)
C41 C40 C37 118.8(3)
C41 C40 H40 120.6
C37 C40 H40 120.6
N5 C31 C32 122.5(3)
N5 C31 H31 118.8
C32 C31 H31 118.8
C8 C9 C10 119.1(3)
C8 C9 H9 120.4
C10 C9 H9 120.4
O4 C2 O3 125.3(3)
O4 C2 C1 122.3(3)
O3 C2 C1 112.5(2)
C12 C13 C16 116.9(3)
C12 C13 C14 118.3(3)
C16 C13 C14 124.8(3)
O10 C5 O9 125.1(3)
O10 C5 C6 122.2(3)
O9 C5 C6 112.7(2)
C38 C39 C34 121.3(3)
C38 C39 H39 119.3
C34 C39 H39 119.3
C40 C41 C42 121.1(3)
C40 C41 H41 119.5
C42 C41 H41 119.5
O6 C3 O5 124.7(3)
O6 C3 C4 122.5(3)
O5 C3 C4 112.8(3)
C15 C14 C13 121.2(3)
C15 C14 H14 119.4
C13 C14 H14 119.4
C27 C26 C25 121.4(3)
C27 C26 H26 119.3
C25 C26 H26 119.3
C9 C8 C7 120.5(3)
C9 C8 H8 119.8
C7 C8 H8 119.8
C39 C38 C37 121.4(3)
C39 C38 H38 119.3
C37 C38 H38 119.3
C21 C20 C19 120.6(3)
C21 C20 H20 119.7
C19 C20 H20 119.7
C33 C32 C31 120.3(3)
C33 C32 H32 119.8
C31 C32 H32 119.8

loop_
_geom_bond_atom_site_label_1
_geom_bond_atom_site_label_2
_geom_bond_distance
Ge1 O9 1.881(2)
Ge1 O7 1.890(2)
Ge1 O11 1.890(2)
Ge1 O5 1.893(2)
Ge1 O3 1.8944(19)
Ge1 O1 1.897(2)
Fe1 N6 1.972(2)
Fe1 N1 1.974(2)
Fe1 N4 1.985(2)
Fe1 N3 1.985(2)
Fe1 N2 1.986(2)
Fe1 N5 2.002(2)
O11 C6 1.326(4)
N3 C19 1.341(3)
N3 C23 1.374(3)
O5 C3 1.323(4)
O7 C4 1.320(4)
O1 C1 1.317(3)
N2 C18 1.340(3)
N2 C12 1.376(3)
N5 C31 1.334(4)
N5 C35 1.381(4)
N6 C42 1.341(4)
N6 C36 1.380(3)
O3 C2 1.313(3)
O9 C5 1.323(4)
N4 C30 1.344(3)
N4 C24 1.371(3)
N1 C7 1.346(3)
N1 C11 1.373(3)
C34 C35 1.410(4)
C34 C33 1.415(4)
C34 C39 1.439(4)
O4 C2 1.213(3)
O8 C4 1.207(4)
C6 O12 1.206(4)
C6 C5 1.557(4)
C22 C23 1.406(4)
C22 C21 1.417(4)
C22 C27 1.441(4)
C18 C17 1.410(4)
C18 H18 0.9500
C12 C13 1.413(4)
C12 C11 1.429(4)
C1 O2 1.214(4)
C1 C2 1.563(4)
C33 C32 1.367(4)
C33 H33 0.9500
O10 C5 1.212(3)
C11 C10 1.408(4)
C30 C29 1.409(4)
C30 H30 0.9500
C36 C37 1.408(4)
C36 C35 1.423(4)
C21 C20 1.370(4)
C21 H21 0.9500
C23 C24 1.428(4)
C19 C20 1.406(4)
C19 H19 0.9500
C17 C16 1.372(4)
C17 H17 0.9500
C24 C25 1.412(4)
C29 C28 1.375(4)
C29 H29 0.9500
C16 C13 1.425(4)
C16 H16 0.9500
C28 C25 1.408(4)
C28 H28 0.9500
C42 C41 1.401(4)
C42 H42 0.9500
C4 C3 1.560(5)
C7 C8 1.408(4)
C7 H7 0.9500
C27 C26 1.357(4)
C27 H27 0.9500
C15 C14 1.361(4)
C15 C10 1.447(4)
C15 H15 0.9500
C37 C40 1.413(4)
C37 C38 1.442(4)
C25 C26 1.439(4)
C10 C9 1.421(4)
C40 C41 1.376(4)
C40 H40 0.9500
C31 C32 1.418(4)
C31 H31 0.9500
C9 C8 1.380(5)
C9 H9 0.9500
C13 C14 1.438(4)
C39 C38 1.364(4)
C39 H39 0.9500
O6 C3 1.208(4)
C41 H41 0.9500
C14 H14 0.9500
C26 H26 0.9500
C8 H8 0.9500
C38 H38 0.9500
C20 H20 0.9500
C32 H32 0.9500

loop_
_geom_torsion_atom_site_label_1
_geom_torsion_atom_site_label_2
_geom_torsion_atom_site_label_3
_geom_torsion_atom_site_label_4
_geom_torsion
O9 Ge1 O11 C6 3.95(19)
O7 Ge1 O11 C6 -90.7(2)
O5 Ge1 O11 C6 -46.4(13)
O3 Ge1 O11 C6 -178.74(19)
O1 Ge1 O11 C6 95.73(19)
N6 Fe1 N3 C19 127.3(6)
N1 Fe1 N3 C19 -2.0(2)
N4 Fe1 N3 C19 -177.9(2)
N2 Fe1 N3 C19 -85.2(2)
N5 Fe1 N3 C19 95.3(2)
N6 Fe1 N3 C23 -45.9(7)
N1 Fe1 N3 C23 -175.18(18)
N4 Fe1 N3 C23 8.93(17)
N2 Fe1 N3 C23 101.62(18)
N5 Fe1 N3 C23 -77.83(18)
O9 Ge1 O5 C3 -102.1(2)
O7 Ge1 O5 C3 -7.5(2)
O11 Ge1 O5 C3 -52.0(13)
O3 Ge1 O5 C3 80.3(2)
O1 Ge1 O5 C3 165.8(2)
O9 Ge1 O7 C4 100.3(2)
O11 Ge1 O7 C4 -173.9(2)
O5 Ge1 O7 C4 8.9(2)
O3 Ge1 O7 C4 -85.1(2)
O1 Ge1 O7 C4 -38.8(7)
O9 Ge1 O1 C1 -177.8(2)
O7 Ge1 O1 C1 -38.5(7)
O11 Ge1 O1 C1 96.4(2)
O5 Ge1 O1 C1 -86.1(2)
O3 Ge1 O1 C1 7.9(2)
N6 Fe1 N2 C18 88.6(2)
N1 Fe1 N2 C18 180.0(2)
N4 Fe1 N2 C18 -4.0(2)
N3 Fe1 N2 C18 -87.0(2)
N5 Fe1 N2 C18 80(2)
N6 Fe1 N2 C12 -94.93(19)
N1 Fe1 N2 C12 -3.51(18)
N4 Fe1 N2 C12 172.55(19)
N3 Fe1 N2 C12 89.51(19)
N5 Fe1 N2 C12 -103(2)
N6 Fe1 N5 C31 177.9(2)
N1 Fe1 N5 C31 86.9(2)
N4 Fe1 N5 C31 -89.4(2)
N3 Fe1 N5 C31 -6.5(2)
N2 Fe1 N5 C31 -173.9(19)
N6 Fe1 N5 C35 -11.90(17)
N1 Fe1 N5 C35 -102.97(17)
N4 Fe1 N5 C35 80.79(17)
N3 Fe1 N5 C35 163.70(17)
N2 Fe1 N5 C35 -4(2)
N1 Fe1 N6 C42 -76.3(2)
N4 Fe1 N6 C42 100.1(2)
N3 Fe1 N6 C42 154.3(5)
N2 Fe1 N6 C42 6.9(2)
N5 Fe1 N6 C42 -173.4(2)
N1 Fe1 N6 C36 108.72(17)
N4 Fe1 N6 C36 -74.91(17)
N3 Fe1 N6 C36 -20.7(7)
N2 Fe1 N6 C36 -168.05(17)
N5 Fe1 N6 C36 11.59(17)
O9 Ge1 O3 C2 -72.5(9)
O7 Ge1 O3 C2 170.2(2)
O11 Ge1 O3 C2 -98.4(2)
O5 Ge1 O3 C2 84.6(2)
O1 Ge1 O3 C2 -3.2(2)
O7 Ge1 O9 C5 85.9(2)
O11 Ge1 O9 C5 -5.13(19)
O5 Ge1 O9 C5 171.76(19)
O3 Ge1 O9 C5 -31.1(9)
O1 Ge1 O9 C5 -100.0(2)
N6 Fe1 N4 C30 -13.0(2)
N1 Fe1 N4 C30 126.5(10)
N3 Fe1 N4 C30 173.8(2)
N2 Fe1 N4 C30 82.0(2)
N5 Fe1 N4 C30 -95.5(2)
N6 Fe1 N4 C24 164.63(17)
N1 Fe1 N4 C24 -55.9(10)
N3 Fe1 N4 C24 -8.64(17)
N2 Fe1 N4 C24 -100.42(18)
N5 Fe1 N4 C24 82.14(18)
N6 Fe1 N1 C7 -84.6(3)
N4 Fe1 N1 C7 136.0(9)
N3 Fe1 N1 C7 89.0(3)
N2 Fe1 N1 C7 -179.2(3)
N5 Fe1 N1 C7 -1.8(3)
N6 Fe1 N1 C11 97.23(19)
N4 Fe1 N1 C11 -42.2(11)
N3 Fe1 N1 C11 -89.15(19)
N2 Fe1 N1 C11 2.60(19)
N5 Fe1 N1 C11 -179.95(19)
Ge1 O11 C6 O12 176.1(2)
Ge1 O11 C6 C5 -2.1(3)
C12 N2 C18 C17 -2.2(4)
Fe1 N2 C18 C17 174.1(2)
C18 N2 C12 C13 1.3(4)
Fe1 N2 C12 C13 -175.6(2)
C18 N2 C12 C11 -179.2(2)
Fe1 N2 C12 C11 3.8(3)
Ge1 O1 C1 O2 170.4(3)
Ge1 O1 C1 C2 -10.3(3)
C35 C34 C33 C32 -1.6(4)
C39 C34 C33 C32 179.4(3)
C7 N1 C11 C10 -0.6(4)
Fe1 N1 C11 C10 177.8(2)
C7 N1 C11 C12 -179.6(3)
Fe1 N1 C11 C12 -1.2(3)
N2 C12 C11 N1 -1.8(4)
C13 C12 C11 N1 177.7(2)
N2 C12 C11 C10 179.2(3)
C13 C12 C11 C10 -1.3(4)
C24 N4 C30 C29 -0.7(4)
Fe1 N4 C30 C29 176.79(19)
C42 N6 C36 C37 -4.2(4)
Fe1 N6 C36 C37 171.5(2)
C42 N6 C36 C35 175.0(2)
Fe1 N6 C36 C35 -9.3(3)
C23 C22 C21 C20 0.0(4)
C27 C22 C21 C20 178.5(3)
C19 N3 C23 C22 -2.0(4)
Fe1 N3 C23 C22 172.1(2)
C19 N3 C23 C24 178.2(2)
Fe1 N3 C23 C24 -7.7(3)
C21 C22 C23 N3 1.7(4)
C27 C22 C23 N3 -176.9(2)
C21 C22 C23 C24 -178.5(2)
C27 C22 C23 C24 2.9(4)
C23 N3 C19 C20 0.6(4)
Fe1 N3 C19 C20 -172.3(2)
N2 C18 C17 C16 1.4(4)
C30 N4 C24 C25 3.5(4)
Fe1 N4 C24 C25 -174.4(2)
C30 N4 C24 C23 -175.2(2)
Fe1 N4 C24 C23 6.9(3)
N3 C23 C24 N4 0.5(3)
C22 C23 C24 N4 -179.3(2)
N3 C23 C24 C25 -178.2(2)
C22 C23 C24 C25 2.0(4)
N4 C30 C29 C28 -1.9(4)
C18 C17 C16 C13 0.5(4)
C30 C29 C28 C25 1.8(4)
C36 N6 C42 C41 2.2(4)
Fe1 N6 C42 C41 -172.6(2)
Ge1 O7 C4 O8 171.9(3)
Ge1 O7 C4 C3 -8.2(3)
C11 N1 C7 C8 0.5(4)
Fe1 N1 C7 C8 -177.6(2)
C23 C22 C27 C26 -4.2(4)
C21 C22 C27 C26 177.3(3)
C31 N5 C35 C34 1.5(4)
Fe1 N5 C35 C34 -170.1(2)
C31 N5 C35 C36 -178.2(2)
Fe1 N5 C35 C36 10.2(3)
C33 C34 C35 N5 0.0(4)
C39 C34 C35 N5 179.1(2)
C33 C34 C35 C36 179.6(2)
C39 C34 C35 C36 -1.2(4)
N6 C36 C35 N5 -0.8(3)
C37 C36 C35 N5 178.5(2)
N6 C36 C35 C34 179.5(2)
C37 C36 C35 C34 -1.2(4)
N6 C36 C37 C40 3.2(4)
C35 C36 C37 C40 -176.0(2)
N6 C36 C37 C38 -178.1(2)
C35 C36 C37 C38 2.8(4)
C29 C28 C25 C24 0.8(4)
C29 C28 C25 C26 -178.6(3)
N4 C24 C25 C28 -3.6(4)
C23 C24 C25 C28 175.0(2)
N4 C24 C25 C26 175.8(2)
C23 C24 C25 C26 -5.6(4)
N1 C11 C10 C9 0.1(4)
C12 C11 C10 C9 179.1(3)
N1 C11 C10 C15 -178.2(3)
C12 C11 C10 C15 0.7(4)
C14 C15 C10 C11 -0.1(5)
C14 C15 C10 C9 -178.3(3)
C36 C37 C40 C41 -0.2(4)
C38 C37 C40 C41 -178.9(3)
C35 N5 C31 C32 -1.5(4)
Fe1 N5 C31 C32 168.2(2)
C11 C10 C9 C8 0.5(5)
C15 C10 C9 C8 178.8(3)
Ge1 O3 C2 O4 178.3(2)
Ge1 O3 C2 C1 -1.4(3)
O2 C1 C2 O4 7.4(5)
O1 C1 C2 O4 -171.9(3)
O2 C1 C2 O3 -172.9(3)
O1 C1 C2 O3 7.8(4)
N2 C12 C13 C16 0.4(4)
C11 C12 C13 C16 -179.0(3)
N2 C12 C13 C14 -179.3(3)
C11 C12 C13 C14 1.2(4)
C17 C16 C13 C12 -1.3(4)
C17 C16 C13 C14 178.4(3)
Ge1 O9 C5 O10 -175.4(2)
Ge1 O9 C5 C6 5.1(3)
O12 C6 C5 O10 0.2(4)
O11 C6 C5 O10 178.5(3)
O12 C6 C5 O9 179.8(3)
O11 C6 C5 O9 -1.9(3)
C35 C34 C39 C38 2.1(4)
C33 C34 C39 C38 -178.8(3)
C37 C40 C41 C42 -1.6(4)
N6 C42 C41 C40 0.6(4)
Ge1 O5 C3 O6 -176.3(3)
Ge1 O5 C3 C4 4.8(3)
O8 C4 C3 O6 3.2(5)
O7 C4 C3 O6 -176.7(3)
O8 C4 C3 O5 -177.9(3)
O7 C4 C3 O5 2.2(4)
C10 C15 C14 C13 0.0(5)
C12 C13 C14 C15 -0.6(4)
C16 C13 C14 C15 179.7(3)
C22 C27 C26 C25 0.5(5)
C28 C25 C26 C27 -176.3(3)
C24 C25 C26 C27 4.3(4)
C10 C9 C8 C7 -0.7(5)
N1 C7 C8 C9 0.1(5)
C34 C39 C38 C37 -0.5(4)
C36 C37 C38 C39 -1.9(4)
C40 C37 C38 C39 176.7(3)
C22 C21 C20 C19 -1.3(4)
N3 C19 C20 C21 1.0(4)
C34 C33 C32 C31 1.7(4)
N5 C31 C32 C33 -0.1(4)
